data_7223518
loop_
_publ_author_name
'Griffiths, Kieran'
'Dokorou, Vassiliki N.'
'Spencer, John'
'Abdul-Sada, Alaa'
'Vargas, Alfredo'
'Kostakis, George E.'

_publ_section_title
;
 Isoskeletal Schiff base polynuclear coordination clusters: synthetic and
 theoretical aspects
;
_journal_issue 5
_journal_name_full CrystEngComm
_journal_page_first 704
_journal_paper_doi 10.1039/C5CE02109J
_journal_volume 18
_journal_year 2016
_chemical_formula_moiety 'C36 H24 Br2 Co N2 O6, C6 H16 N, 3(C H4 O)'
_chemical_formula_sum 'C45 H52 Br2 Co N3 O9'
_chemical_formula_weight 997.64
_chemical_name_systematic
;
 ?
;
_space_group_crystal_system monoclinic
_space_group_IT_number 14
_space_group_name_Hall '-P 2yn'
_space_group_name_H-M_alt 'P 1 21/n 1'
_symmetry_space_group_name_Hall '-P 2yn'
_symmetry_space_group_name_H-M 'P 1 21/n 1'
_atom_sites_solution_hydrogens mixed
_audit_creation_date 2015-11-14
_audit_creation_method
;
Olex2 1.2
(compiled 2015.09.30 svn.r3233 for OlexSys, GUI svn.r5103)
;
_audit_update_record
;
2015-11-15 deposited with the CCDC.
2015-12-17 downloaded from the CCDC.
;
_cell_angle_alpha 90
_cell_angle_beta 109.616(8)
_cell_angle_gamma 90
_cell_formula_units_Z 4
_cell_length_a 13.0590(8)
_cell_length_b 22.7258(11)
_cell_length_c 15.4472(13)
_cell_measurement_reflns_used 3201
_cell_measurement_temperature 173
_cell_measurement_theta_max 26.8380
_cell_measurement_theta_min 2.8660
_cell_volume 4318.3(5)
_computing_cell_refinement
;
CrysAlisPro, Agilent Technologies,
Version 1.171.37.31 (release 14-01-2014 CrysAlis171 .NET)
(compiled Jan 14 2014,18:38:05)
;
_computing_data_collection
;
CrysAlisPro, Agilent Technologies,
Version 1.171.37.31 (release 14-01-2014 CrysAlis171 .NET)
(compiled Jan 14 2014,18:38:05)
;
_computing_data_reduction
;
CrysAlisPro, Agilent Technologies,
Version 1.171.37.31 (release 14-01-2014 CrysAlis171 .NET)
(compiled Jan 14 2014,18:38:05)
;
_computing_molecular_graphics 'Olex2 (Dolomanov et al., 2009)'
_computing_publication_material 'Olex2 (Dolomanov et al., 2009)'
_computing_structure_refinement 'ShelXL (Sheldrick, 2015)'
_diffrn_ambient_temperature 173
_diffrn_detector 'CCD plate'
_diffrn_detector_area_resol_mean 16.1033
_diffrn_detector_type Eos
_diffrn_measured_fraction_theta_full 0.955
_diffrn_measured_fraction_theta_max 0.951
_diffrn_measurement_details
;
  1 omega  -87.00    3.00   1.0000  150.4700
omega____ theta____ kappa____ phi______ frames
    -      -18.0128  -57.0000   30.0000 90

  2 omega  -44.00   31.00   1.0000  150.4700
omega____ theta____ kappa____ phi______ frames
    -      -18.0128   77.0000  150.0000 75
;
_diffrn_measurement_device 'four-circle diffractometer'
_diffrn_measurement_device_type 'Xcalibur, Eos, Gemini ultra'
_diffrn_measurement_method '\w scans'
_diffrn_orient_matrix_UB_11 -0.0287118000
_diffrn_orient_matrix_UB_12 0.0166250000
_diffrn_orient_matrix_UB_13 -0.0395587000
_diffrn_orient_matrix_UB_21 -0.0254367000
_diffrn_orient_matrix_UB_22 -0.0260680000
_diffrn_orient_matrix_UB_23 -0.0223367000
_diffrn_orient_matrix_UB_31 -0.0430939000
_diffrn_orient_matrix_UB_32 0.0043186000
_diffrn_orient_matrix_UB_33 0.0176033000
_diffrn_radiation_monochromator graphite
_diffrn_radiation_probe x-ray
_diffrn_radiation_type MoK\a
_diffrn_radiation_wavelength 0.71073
_diffrn_reflns_av_R_equivalents 0.0365
_diffrn_reflns_av_unetI/netI 0.0800
_diffrn_reflns_laue_measured_fraction_full 0.955
_diffrn_reflns_laue_measured_fraction_max 0.951
_diffrn_reflns_limit_h_max 16
_diffrn_reflns_limit_h_min -14
_diffrn_reflns_limit_k_max 26
_diffrn_reflns_limit_k_min -27
_diffrn_reflns_limit_l_max 19
_diffrn_reflns_limit_l_min -14
_diffrn_reflns_number 13404
_diffrn_reflns_point_group_measured_fraction_full 0.955
_diffrn_reflns_point_group_measured_fraction_max 0.951
_diffrn_reflns_theta_full 26.000
_diffrn_reflns_theta_max 26.371
_diffrn_reflns_theta_min 2.440
_diffrn_source 'Enhance (Mo) X-ray Source'
_exptl_absorpt_coefficient_mu 2.307
_exptl_absorpt_correction_T_max 1.00000
_exptl_absorpt_correction_T_min 0.71537
_exptl_absorpt_correction_type multi-scan
_exptl_absorpt_process_details
;
CrysAlisPro, Agilent Technologies,
Version 1.171.37.31 (release 14-01-2014 CrysAlis171 .NET)
(compiled Jan 14 2014,18:38:05)
Empirical absorption correction using spherical harmonics,
 implemented in SCALE3 ABSPACK scaling algorithm.
;
_exptl_crystal_colour red
_exptl_crystal_colour_primary red
_exptl_crystal_density_diffrn 1.535
_exptl_crystal_description plate
_exptl_crystal_F_000 2048
_exptl_crystal_size_max 0.12
_exptl_crystal_size_mid 0.1
_exptl_crystal_size_min 0.06
_refine_diff_density_max 0.769
_refine_diff_density_min -0.815
_refine_diff_density_rms 0.091
_refine_ls_extinction_method none
_refine_ls_goodness_of_fit_ref 1.041
_refine_ls_hydrogen_treatment constr
_refine_ls_matrix_type full
_refine_ls_number_parameters 543
_refine_ls_number_reflns 8410
_refine_ls_number_restraints 0
_refine_ls_restrained_S_all 1.041
_refine_ls_R_factor_all 0.1023
_refine_ls_R_factor_gt 0.0590
_refine_ls_shift/su_max 0.001
_refine_ls_shift/su_mean 0.000
_refine_ls_structure_factor_coef Fsqd
_refine_ls_weighting_details 'w=1/[\s^2^(Fo^2^)+(0.0486P)^2^+4.6912P] where P=(Fo^2^+2Fc^2^)/3'
_refine_ls_weighting_scheme calc
_refine_ls_wR_factor_gt 0.1182
_refine_ls_wR_factor_ref 0.1402
_reflns_Friedel_coverage 0.000
_reflns_number_gt 5589
_reflns_number_total 8410
_reflns_threshold_expression 'I > 2\s(I)'
_cod_data_source_file c5ce02109j2.cif
_cod_data_source_block 5_CCDC_1406221
_cod_depositor_comments 'Adding full bibliography for 7223506--7223525.cif.'
_cod_database_code 7223518
_shelxl_version_number 2014-1
_chemical_oxdiff_formula Co4C80H88N8O32
_shelx_space_group_comment
;
The symmetry employed for this shelxl refinement is uniquely defined
by the following loop, which should always be used as a source of
symmetry information in preference to the above space-group names.
They are only intended as comments.
;
_reflns_odcompleteness_completeness 95.18
_reflns_odcompleteness_iscentric 1
_reflns_odcompleteness_theta 26.32
_olex2_refinement_description
;
1. Fixed Uiso
 At 1.2 times of:
  All C(H) groups, {H45A,H45B,H45C} of C45, All C(H,H) groups, All N(H) groups
 At 1.5 times of:
  All O(H) groups, {H1A,H1B,H1C} of C1, {H19A,H19B,H19C} of C19, {H40A,H40B,
  H40C} of C40, {H38A,H38B,H38C} of C38, {H44A,H44B,H44C} of C44, {H43A,H43B,
  H43C} of C43, {H42A,H42B,H42C} of C42
2.a Riding coordinates:
 C1(H1A,H1B,H1C), C19(H19A,H19B,H19C), C38(H38A,H38B,H38C), C40(H40A,H40B,
 H40C), C42(H42A,H42B,H42C), O9(H9), C43(H43A,H43B,H43C), C45(H45A,H45B,H45C)
2.b Ternary CH refined with riding coordinates:
 N3(H3A)
2.c Secondary CH2 refined with riding coordinates:
 C37(H37A,H37B), C39(H39A,H39B), C41(H41A,H41B)
2.d Me refined with riding coordinates:
 C44(H44A,H44B,H44C)
2.e Aromatic/amide H refined with riding coordinates:
 C3(H3), C5(H5), C8(H8), C10(H10), C12(H12), C13(H13), C14(H14), C15(H15),
 C17(H17), C21(H21), C23(H23), C26(H26), C28(H28), C30(H30), C31(H31), C32(H32),
  C33(H33), C35(H35)
2.f Idealised tetrahedral OH refined as rotating group:
 O7(H7), O8(H8A)
;
_olex2_submission_special_instructions 'No special instructions were received'

loop_
_space_group_symop_operation_xyz
'x, y, z'
'-x+1/2, y+1/2, -z+1/2'
'-x, -y, -z'
'x-1/2, -y-1/2, z-1/2'

loop_
_atom_site_label
_atom_site_type_symbol
_atom_site_fract_x
_atom_site_fract_y
_atom_site_fract_z
_atom_site_U_iso_or_equiv
_atom_site_adp_type
_atom_site_occupancy
_atom_site_site_symmetry_order
_atom_site_calc_flag
_atom_site_refinement_flags_posn
Br1 Br 0.59129(4) 0.72058(2) 1.19700(4) 0.04473(17) Uani 1 1 d .
Br2 Br 0.04016(5) 0.22905(3) 1.07193(5) 0.05398(19) Uani 1 1 d .
Co10 Co 0.21244(5) 0.50267(3) 0.91398(4) 0.02599(17) Uani 1 1 d .
O1 O 0.2184(2) 0.61425(15) 1.1523(2) 0.0376(9) Uani 1 1 d .
O2 O 0.2300(2) 0.55015(14) 1.0181(2) 0.0302(8) Uani 1 1 d .
O3 O 0.1890(2) 0.45195(14) 0.8118(2) 0.0351(8) Uani 1 1 d .
O4 O 0.3858(2) 0.35129(15) 1.0797(3) 0.0406(9) Uani 1 1 d .
O5 O 0.2735(2) 0.43877(13) 0.9918(2) 0.0332(8) Uani 1 1 d .
O6 O 0.1580(2) 0.56841(13) 0.8372(2) 0.0301(8) Uani 1 1 d .
N1 N 0.3507(3) 0.51880(16) 0.9033(3) 0.0280(9) Uani 1 1 d .
N2 N 0.0665(3) 0.48879(16) 0.9060(2) 0.0251(8) Uani 1 1 d .
C1 C 0.2067(4) 0.6515(3) 1.2221(4) 0.0493(15) Uani 1 1 d .
H1A H 0.2083 0.6927 1.2039 0.074 Uiso 1 1 d R
H1B H 0.2664 0.6443 1.2796 0.074 Uiso 1 1 d R
H1C H 0.1372 0.6432 1.2308 0.074 Uiso 1 1 d R
C2 C 0.3102(4) 0.6209(2) 1.1287(3) 0.0302(11) Uani 1 1 d .
C3 C 0.3919(4) 0.6604(2) 1.1703(4) 0.0341(12) Uani 1 1 d .
H3 H 0.3874 0.6849 1.2187 0.041 Uiso 1 1 calc R
C4 C 0.4817(4) 0.6640(2) 1.1402(4) 0.0342(12) Uani 1 1 d .
C5 C 0.4910(4) 0.6290(2) 1.0726(3) 0.0314(11) Uani 1 1 d .
H5 H 0.5538 0.6315 1.0548 0.038 Uiso 1 1 calc R
C6 C 0.4068(3) 0.5885(2) 1.0278(3) 0.0277(11) Uani 1 1 d .
C7 C 0.3136(3) 0.5841(2) 1.0544(3) 0.0272(11) Uani 1 1 d .
C8 C 0.4210(4) 0.5552(2) 0.9537(3) 0.0308(11) Uani 1 1 d .
H8 H 0.4867 0.5604 0.9411 0.037 Uiso 1 1 calc R
C9 C 0.3625(4) 0.48988(19) 0.8257(3) 0.0295(11) Uani 1 1 d .
C10 C 0.4468(4) 0.4958(2) 0.7921(3) 0.0343(12) Uani 1 1 d .
H10 H 0.5070 0.5201 0.8232 0.041 Uiso 1 1 calc R
C11 C 0.4444(4) 0.4656(2) 0.7109(4) 0.0383(13) Uani 1 1 d .
C12 C 0.5257(5) 0.4731(3) 0.6703(4) 0.0545(16) Uani 1 1 d .
H12 H 0.5862 0.4980 0.6988 0.065 Uiso 1 1 calc R
C13 C 0.5176(5) 0.4446(2) 0.5900(4) 0.0503(15) Uani 1 1 d .
H13 H 0.5718 0.4509 0.5626 0.060 Uiso 1 1 calc R
C14 C 0.4328(5) 0.4074(3) 0.5484(4) 0.0497(15) Uani 1 1 d .
H14 H 0.4285 0.3887 0.4923 0.060 Uiso 1 1 calc R
C15 C 0.3555(5) 0.3971(2) 0.5865(4) 0.0488(15) Uani 1 1 d .
H15 H 0.2992 0.3697 0.5584 0.059 Uiso 1 1 calc R
C16 C 0.3569(4) 0.4265(2) 0.6679(4) 0.0385(13) Uani 1 1 d .
C17 C 0.2727(4) 0.4203(2) 0.7049(4) 0.0406(13) Uani 1 1 d .
H17 H 0.2151 0.3935 0.6774 0.049 Uiso 1 1 calc R
C18 C 0.2724(4) 0.4525(2) 0.7807(3) 0.0323(11) Uani 1 1 d .
C19 C 0.4494(4) 0.3021(2) 1.1224(5) 0.0551(17) Uani 1 1 d .
H19A H 0.4303 0.2682 1.0808 0.083 Uiso 1 1 d R
H19B H 0.4353 0.2927 1.1793 0.083 Uiso 1 1 d R
H19C H 0.5266 0.3114 1.1367 0.083 Uiso 1 1 d R
C20 C 0.2748(4) 0.3449(2) 1.0531(4) 0.0329(11) Uani 1 1 d .
C21 C 0.2232(4) 0.2969(2) 1.0722(4) 0.0364(12) Uani 1 1 d .
H21 H 0.2637 0.2639 1.1033 0.044 Uiso 1 1 calc R
C22 C 0.1098(4) 0.2971(2) 1.0452(4) 0.0362(12) Uani 1 1 d .
C23 C 0.0493(4) 0.3436(2) 1.0016(3) 0.0335(12) Uani 1 1 d .
H23 H -0.0276 0.3427 0.9854 0.040 Uiso 1 1 calc R
C24 C 0.1011(4) 0.3934(2) 0.9804(3) 0.0278(11) Uani 1 1 d .
C25 C 0.2164(4) 0.3952(2) 1.0057(3) 0.0302(11) Uani 1 1 d .
C26 C 0.0329(3) 0.4407(2) 0.9345(3) 0.0279(11) Uani 1 1 d .
H26 H -0.0428 0.4370 0.9238 0.034 Uiso 1 1 calc R
C27 C -0.0046(3) 0.53321(19) 0.8544(3) 0.0269(11) Uani 1 1 d .
C28 C -0.1132(4) 0.5376(2) 0.8391(3) 0.0319(11) Uani 1 1 d .
H28 H -0.1484 0.5096 0.8650 0.038 Uiso 1 1 calc R
C29 C -0.1730(4) 0.5837(2) 0.7848(3) 0.0325(12) Uani 1 1 d .
C30 C -0.2867(4) 0.5897(3) 0.7655(4) 0.0426(14) Uani 1 1 d .
H30 H -0.3234 0.5630 0.7924 0.051 Uiso 1 1 calc R
C31 C -0.3439(5) 0.6332(3) 0.7088(4) 0.0519(16) Uani 1 1 d .
H31 H -0.4202 0.6361 0.6955 0.062 Uiso 1 1 calc R
C32 C -0.2916(4) 0.6727(3) 0.6709(4) 0.0536(17) Uani 1 1 d .
H32 H -0.3329 0.7024 0.6309 0.064 Uiso 1 1 calc R
C33 C -0.1823(4) 0.6706(2) 0.6893(4) 0.0465(14) Uani 1 1 d .
H33 H -0.1478 0.6993 0.6638 0.056 Uiso 1 1 calc R
C34 C -0.1199(4) 0.6256(2) 0.7463(4) 0.0361(12) Uani 1 1 d .
C35 C -0.0063(4) 0.6211(2) 0.7666(4) 0.0361(12) Uani 1 1 d .
H35 H 0.0306 0.6498 0.7432 0.043 Uiso 1 1 calc R
C36 C 0.0514(3) 0.5758(2) 0.8196(3) 0.0285(11) Uani 1 1 d .
N3 N 0.2048(4) 0.5810(2) 0.5419(3) 0.0562(13) Uani 1 1 d .
H3A H 0.1404 0.6037 0.5023 0.067 Uiso 1 1 calc R
C37 C 0.3063(6) 0.6199(3) 0.5614(6) 0.078(2) Uani 1 1 d .
H37A H 0.3695 0.5989 0.6042 0.093 Uiso 1 1 calc R
H37B H 0.3211 0.6264 0.5033 0.093 Uiso 1 1 calc R
C38 C 0.2946(7) 0.6775(3) 0.6015(6) 0.089(3) Uani 1 1 d .
H38A H 0.2250 0.6953 0.5655 0.133 Uiso 1 1 d R
H38B H 0.3542 0.7034 0.6005 0.133 Uiso 1 1 d R
H38C H 0.2970 0.6719 0.6650 0.133 Uiso 1 1 d R
C39 C 0.1868(5) 0.5658(3) 0.6297(4) 0.0616(17) Uani 1 1 d .
H39A H 0.1853 0.6025 0.6638 0.074 Uiso 1 1 calc R
H39B H 0.2486 0.5417 0.6679 0.074 Uiso 1 1 calc R
C40 C 0.0789(5) 0.5312(3) 0.6147(4) 0.0625(18) Uani 1 1 d .
H40A H 0.0180 0.5528 0.5717 0.094 Uiso 1 1 d R
H40B H 0.0668 0.5269 0.6736 0.094 Uiso 1 1 d R
H40C H 0.0841 0.4922 0.5894 0.094 Uiso 1 1 d R
C41 C 0.2195(6) 0.5266(3) 0.4886(5) 0.0657(19) Uani 1 1 d .
H41A H 0.2966 0.5141 0.5127 0.079 Uiso 1 1 calc R
H41B H 0.1750 0.4940 0.4996 0.079 Uiso 1 1 calc R
C42 C 0.1887(6) 0.5365(3) 0.3890(5) 0.083(2) Uani 1 1 d .
H42A H 0.1893 0.4990 0.3578 0.124 Uiso 1 1 d R
H42B H 0.2408 0.5636 0.3769 0.124 Uiso 1 1 d R
H42C H 0.1157 0.5537 0.3658 0.124 Uiso 1 1 d R
O9 O -0.0284(4) 0.3570(2) 0.5588(3) 0.0864(16) Uani 1 1 d .
H9 H -0.0166 0.3544 0.6279 0.130 Uiso 1 1 d R
C44 C 0.0403(6) 0.3319(3) 0.5169(5) 0.078(2) Uani 1 1 d .
H44A H 0.0062 0.3343 0.4500 0.117 Uiso 1 1 calc R
H44B H 0.0535 0.2906 0.5355 0.117 Uiso 1 1 calc R
H44C H 0.1095 0.3533 0.5358 0.117 Uiso 1 1 calc R
O7 O 0.2623(3) 0.6728(2) 0.8284(3) 0.0624(12) Uani 1 1 d .
H7 H 0.2279 0.6410 0.8232 0.094 Uiso 1 1 calc GR
C43 C 0.2488(6) 0.7061(3) 0.9007(5) 0.071(2) Uani 1 1 d .
H43A H 0.2509 0.7481 0.8869 0.107 Uiso 1 1 d R
H43B H 0.3074 0.6970 0.9582 0.107 Uiso 1 1 d R
H43C H 0.1785 0.6966 0.9073 0.107 Uiso 1 1 d R
O8 O 0.0493(3) 0.36494(16) 0.7401(3) 0.0451(9) Uani 1 1 d .
H8A H 0.0881 0.3944 0.7624 0.068 Uiso 1 1 calc GR
C45 C 0.1013(5) 0.3132(2) 0.7856(4) 0.0553(16) Uani 1 1 d .
H45A H 0.1755 0.3114 0.7836 0.066 Uiso 1 1 d R
H45B H 0.0606 0.2785 0.7550 0.066 Uiso 1 1 d R
H45C H 0.1039 0.3141 0.8497 0.066 Uiso 1 1 d R

loop_
_atom_site_aniso_label
_atom_site_aniso_U_11
_atom_site_aniso_U_22
_atom_site_aniso_U_33
_atom_site_aniso_U_23
_atom_site_aniso_U_13
_atom_site_aniso_U_12
Br1 0.0319(3) 0.0418(3) 0.0572(4) -0.0155(3) 0.0106(3) -0.0125(2)
Br2 0.0478(3) 0.0424(3) 0.0664(4) 0.0167(3) 0.0122(3) -0.0139(3)
Co10 0.0209(3) 0.0248(3) 0.0330(4) -0.0038(3) 0.0101(3) -0.0047(3)
O1 0.0288(17) 0.047(2) 0.040(2) -0.0138(18) 0.0161(16) -0.0096(16)
O2 0.0210(15) 0.0362(19) 0.034(2) -0.0050(15) 0.0094(14) -0.0062(14)
O3 0.0281(17) 0.038(2) 0.042(2) -0.0130(16) 0.0159(16) -0.0100(15)
O4 0.0230(17) 0.039(2) 0.060(3) 0.0093(18) 0.0139(17) 0.0028(15)
O5 0.0225(16) 0.0286(18) 0.049(2) 0.0033(16) 0.0125(15) -0.0035(14)
O6 0.0220(15) 0.0310(18) 0.037(2) 0.0037(15) 0.0093(14) -0.0022(14)
N1 0.0243(19) 0.028(2) 0.031(2) -0.0043(18) 0.0094(17) -0.0008(16)
N2 0.0286(19) 0.030(2) 0.018(2) -0.0080(17) 0.0098(16) -0.0028(17)
C1 0.045(3) 0.057(4) 0.056(4) -0.021(3) 0.030(3) -0.010(3)
C2 0.025(2) 0.031(3) 0.035(3) -0.002(2) 0.011(2) -0.002(2)
C3 0.027(2) 0.035(3) 0.040(3) -0.004(2) 0.010(2) -0.002(2)
C4 0.022(2) 0.032(3) 0.044(3) -0.003(3) 0.004(2) -0.010(2)
C5 0.023(2) 0.032(3) 0.041(3) -0.004(2) 0.012(2) -0.003(2)
C6 0.025(2) 0.025(2) 0.032(3) -0.001(2) 0.007(2) -0.0032(19)
C7 0.020(2) 0.027(2) 0.032(3) 0.000(2) 0.005(2) 0.0000(19)
C8 0.021(2) 0.032(3) 0.039(3) 0.004(2) 0.009(2) -0.001(2)
C9 0.028(2) 0.023(2) 0.039(3) -0.002(2) 0.012(2) -0.0025(19)
C10 0.029(2) 0.032(3) 0.043(3) -0.007(2) 0.013(2) -0.002(2)
C11 0.037(3) 0.033(3) 0.050(4) -0.003(3) 0.022(3) -0.001(2)
C12 0.055(4) 0.049(4) 0.074(5) -0.016(3) 0.040(3) -0.016(3)
C13 0.059(4) 0.050(4) 0.057(4) -0.017(3) 0.039(3) -0.004(3)
C14 0.061(4) 0.044(3) 0.057(4) -0.006(3) 0.036(3) 0.007(3)
C15 0.050(3) 0.043(3) 0.057(4) -0.022(3) 0.023(3) -0.005(3)
C16 0.042(3) 0.032(3) 0.046(4) -0.003(3) 0.021(3) 0.001(2)
C17 0.038(3) 0.042(3) 0.045(4) -0.014(3) 0.018(3) -0.009(2)
C18 0.030(2) 0.030(3) 0.038(3) -0.001(2) 0.012(2) -0.004(2)
C19 0.032(3) 0.046(3) 0.082(5) 0.014(3) 0.013(3) 0.013(3)
C20 0.027(2) 0.032(3) 0.041(3) -0.001(2) 0.015(2) -0.001(2)
C21 0.037(3) 0.026(3) 0.045(3) 0.003(2) 0.012(2) 0.000(2)
C22 0.040(3) 0.028(3) 0.042(3) -0.001(2) 0.015(2) -0.011(2)
C23 0.027(2) 0.038(3) 0.035(3) -0.004(2) 0.010(2) -0.011(2)
C24 0.026(2) 0.031(3) 0.026(3) -0.003(2) 0.008(2) -0.002(2)
C25 0.027(2) 0.027(3) 0.037(3) -0.006(2) 0.013(2) -0.003(2)
C26 0.020(2) 0.035(3) 0.029(3) -0.006(2) 0.009(2) -0.006(2)
C27 0.024(2) 0.025(2) 0.030(3) -0.009(2) 0.008(2) -0.0030(19)
C28 0.027(2) 0.037(3) 0.030(3) -0.013(2) 0.007(2) -0.005(2)
C29 0.026(2) 0.033(3) 0.034(3) -0.010(2) 0.004(2) -0.003(2)
C30 0.029(3) 0.050(3) 0.043(3) -0.014(3) 0.005(2) -0.004(2)
C31 0.035(3) 0.053(4) 0.052(4) -0.012(3) -0.006(3) 0.007(3)
C32 0.038(3) 0.055(4) 0.050(4) -0.013(3) -0.008(3) 0.008(3)
C33 0.040(3) 0.044(3) 0.048(4) -0.001(3) 0.005(3) 0.002(3)
C34 0.032(3) 0.033(3) 0.035(3) -0.007(2) 0.000(2) 0.003(2)
C35 0.034(3) 0.035(3) 0.038(3) 0.000(2) 0.012(2) -0.004(2)
C36 0.024(2) 0.030(3) 0.028(3) -0.003(2) 0.004(2) -0.002(2)
N3 0.065(3) 0.052(3) 0.048(3) 0.002(3) 0.013(3) -0.013(3)
C37 0.072(5) 0.064(5) 0.101(6) 0.000(4) 0.034(5) -0.010(4)
C38 0.106(6) 0.068(5) 0.099(7) -0.013(4) 0.043(5) -0.023(5)
C39 0.068(4) 0.068(4) 0.048(4) 0.007(3) 0.018(3) -0.003(3)
C40 0.067(4) 0.068(4) 0.047(4) -0.004(3) 0.013(3) 0.001(4)
C41 0.072(5) 0.058(4) 0.078(5) -0.004(4) 0.040(4) 0.002(4)
C42 0.081(5) 0.093(6) 0.076(6) -0.017(5) 0.027(4) 0.005(4)
O9 0.091(4) 0.103(4) 0.062(3) -0.002(3) 0.020(3) 0.038(3)
C44 0.077(5) 0.075(5) 0.088(6) -0.016(4) 0.035(5) 0.002(4)
O7 0.050(3) 0.058(3) 0.077(3) 0.016(3) 0.017(2) -0.017(2)
C43 0.072(5) 0.046(4) 0.075(5) 0.011(4) -0.004(4) -0.003(3)
O8 0.041(2) 0.044(2) 0.046(2) -0.0107(19) 0.0091(18) -0.0131(18)
C45 0.066(4) 0.042(3) 0.055(4) -0.009(3) 0.017(3) -0.003(3)

loop_
_atom_type_symbol
_atom_type_description
_atom_type_scat_dispersion_real
_atom_type_scat_dispersion_imag
_atom_type_scat_source
C C 0.0033 0.0016 'International Tables Vol C Tables 4.2.6.8 and 6.1.1.4'
H H 0.0000 0.0000 'International Tables Vol C Tables 4.2.6.8 and 6.1.1.4'
N N 0.0061 0.0033 'International Tables Vol C Tables 4.2.6.8 and 6.1.1.4'
O O 0.0106 0.0060 'International Tables Vol C Tables 4.2.6.8 and 6.1.1.4'
Co Co 0.3494 0.9721 'International Tables Vol C Tables 4.2.6.8 and 6.1.1.4'
Br Br -0.2901 2.4595 'International Tables Vol C Tables 4.2.6.8 and 6.1.1.4'

loop_
_geom_angle_atom_site_label_1
_geom_angle_atom_site_label_2
_geom_angle_atom_site_label_3
_geom_angle
O2 Co10 O3 176.47(13)
O2 Co10 O6 89.73(14)
O2 Co10 N1 96.66(14)
O2 Co10 N2 89.01(14)
O3 Co10 N1 86.42(15)
O5 Co10 O2 89.59(14)
O5 Co10 O3 88.72(15)
O5 Co10 O6 177.19(13)
O5 Co10 N1 89.58(15)
O5 Co10 N2 96.58(15)
O6 Co10 O3 92.10(15)
O6 Co10 N1 87.79(15)
O6 Co10 N2 86.14(15)
N2 Co10 O3 88.11(14)
N2 Co10 N1 171.67(16)
C2 O1 C1 117.5(4)
C7 O2 Co10 123.5(3)
C18 O3 Co10 111.8(3)
C20 O4 C19 116.7(4)
C25 O5 Co10 123.3(3)
C36 O6 Co10 112.0(3)
C8 N1 Co10 125.2(3)
C8 N1 C9 123.5(4)
C9 N1 Co10 111.0(3)
C26 N2 Co10 124.1(3)
C26 N2 C27 123.6(4)
C27 N2 Co10 111.8(3)
O1 C1 H1A 109.5
O1 C1 H1B 109.5
O1 C1 H1C 109.3
H1A C1 H1B 109.5
H1A C1 H1C 109.5
H1B C1 H1C 109.5
O1 C2 C3 123.8(4)
O1 C2 C7 114.4(4)
C3 C2 C7 121.8(4)
C2 C3 H3 120.4
C2 C3 C4 119.2(5)
C4 C3 H3 120.4
C3 C4 Br1 118.0(4)
C5 C4 Br1 120.3(4)
C5 C4 C3 121.7(4)
C4 C5 H5 120.0
C4 C5 C6 120.1(4)
C6 C5 H5 120.0
C5 C6 C8 116.3(4)
C7 C6 C5 120.3(4)
C7 C6 C8 123.3(4)
O2 C7 C2 116.4(4)
O2 C7 C6 126.7(4)
C6 C7 C2 116.9(4)
N1 C8 C6 124.5(4)
N1 C8 H8 117.8
C6 C8 H8 117.8
N1 C9 C18 112.4(4)
C10 C9 N1 127.0(4)
C10 C9 C18 120.6(5)
C9 C10 H10 119.9
C9 C10 C11 120.3(5)
C11 C10 H10 119.9
C10 C11 C16 119.3(5)
C12 C11 C10 122.4(5)
C12 C11 C16 118.3(5)
C11 C12 H12 119.9
C13 C12 C11 120.1(5)
C13 C12 H12 119.9
C12 C13 H13 119.3
C14 C13 C12 121.4(5)
C14 C13 H13 119.3
C13 C14 H14 119.7
C15 C14 C13 120.6(6)
C15 C14 H14 119.7
C14 C15 H15 119.5
C14 C15 C16 121.0(5)
C16 C15 H15 119.5
C15 C16 C11 118.5(5)
C17 C16 C11 119.2(5)
C17 C16 C15 122.2(5)
C16 C17 H17 119.5
C18 C17 C16 121.1(5)
C18 C17 H17 119.5
O3 C18 C9 118.1(4)
O3 C18 C17 122.4(4)
C17 C18 C9 119.4(4)
O4 C19 H19A 109.5
O4 C19 H19B 109.5
O4 C19 H19C 109.4
H19A C19 H19B 109.5
H19A C19 H19C 109.5
H19B C19 H19C 109.5
O4 C20 C25 113.2(4)
C21 C20 O4 124.5(4)
C21 C20 C25 122.2(4)
C20 C21 H21 120.6
C20 C21 C22 118.9(5)
C22 C21 H21 120.6
C21 C22 Br2 117.9(4)
C23 C22 Br2 119.9(4)
C23 C22 C21 122.3(5)
C22 C23 H23 120.2
C22 C23 C24 119.6(4)
C24 C23 H23 120.2
C23 C24 C25 120.4(4)
C23 C24 C26 116.9(4)
C25 C24 C26 122.8(4)
O5 C25 C20 117.2(4)
O5 C25 C24 126.1(4)
C24 C25 C20 116.7(4)
N2 C26 C24 125.1(4)
N2 C26 H26 117.5
C24 C26 H26 117.5
N2 C27 C36 111.9(4)
C28 C27 N2 126.6(4)
C28 C27 C36 121.4(4)
C27 C28 H28 120.1
C27 C28 C29 119.9(5)
C29 C28 H28 120.1
C28 C29 C30 122.0(5)
C28 C29 C34 119.9(4)
C30 C29 C34 118.1(5)
C29 C30 H30 119.6
C31 C30 C29 120.8(6)
C31 C30 H30 119.6
C30 C31 H31 119.9
C30 C31 C32 120.3(5)
C32 C31 H31 119.9
C31 C32 H32 119.2
C33 C32 C31 121.7(6)
C33 C32 H32 119.2
C32 C33 H33 120.0
C32 C33 C34 120.0(6)
C34 C33 H33 120.0
C33 C34 C29 119.0(5)
C35 C34 C29 118.8(5)
C35 C34 C33 122.2(5)
C34 C35 H35 119.6
C36 C35 C34 120.8(5)
C36 C35 H35 119.6
O6 C36 C27 118.0(4)
O6 C36 C35 122.8(4)
C35 C36 C27 119.1(4)
C37 N3 H3A 108.5
C39 N3 H3A 108.5
C39 N3 C37 110.1(5)
C39 N3 C41 112.7(5)
C41 N3 H3A 108.5
C41 N3 C37 108.3(5)
N3 C37 H37A 109.0
N3 C37 H37B 109.0
H37A C37 H37B 107.8
C38 C37 N3 112.8(6)
C38 C37 H37A 109.0
C38 C37 H37B 109.0
C37 C38 H38A 109.5
C37 C38 H38B 109.4
C37 C38 H38C 109.4
H38A C38 H38B 109.5
H38A C38 H38C 109.5
H38B C38 H38C 109.5
N3 C39 H39A 109.0
N3 C39 H39B 109.0
N3 C39 C40 113.1(5)
H39A C39 H39B 107.8
C40 C39 H39A 109.0
C40 C39 H39B 109.0
C39 C40 H40A 109.5
C39 C40 H40B 109.3
C39 C40 H40C 109.6
H40A C40 H40B 109.5
H40A C40 H40C 109.5
H40B C40 H40C 109.5
N3 C41 H41A 108.9
N3 C41 H41B 108.9
H41A C41 H41B 107.7
C42 C41 N3 113.4(6)
C42 C41 H41A 108.9
C42 C41 H41B 108.9
C41 C42 H42A 109.6
C41 C42 H42B 109.3
C41 C42 H42C 109.5
H42A C42 H42B 109.4
H42A C42 H42C 109.5
H42B C42 H42C 109.5
C44 O9 H9 124.3
O9 C44 H44A 109.5
O9 C44 H44B 109.5
O9 C44 H44C 109.5
H44A C44 H44B 109.5
H44A C44 H44C 109.5
H44B C44 H44C 109.5
C43 O7 H7 109.5
O7 C43 H43A 109.2
O7 C43 H43B 109.7
O7 C43 H43C 109.6
H43A C43 H43B 109.5
H43A C43 H43C 109.5
H43B C43 H43C 109.5
C45 O8 H8A 109.5
O8 C45 H45A 109.4
O8 C45 H45B 109.7
O8 C45 H45C 109.3
H45A C45 H45B 109.5
H45A C45 H45C 109.5
H45B C45 H45C 109.5

loop_
_geom_bond_atom_site_label_1
_geom_bond_atom_site_label_2
_geom_bond_distance
Br1 C4 1.905(5)
Br2 C22 1.908(5)
Co10 O2 1.886(3)
Co10 O3 1.895(3)
Co10 O5 1.883(3)
Co10 O6 1.891(3)
Co10 N1 1.903(4)
Co10 N2 1.895(4)
O1 C1 1.418(6)
O1 C2 1.373(5)
O2 C7 1.300(5)
O3 C18 1.328(5)
O4 C19 1.417(6)
O4 C20 1.376(5)
O5 C25 1.300(5)
O6 C36 1.337(5)
N1 C8 1.285(6)
N1 C9 1.421(6)
N2 C26 1.309(6)
N2 C27 1.421(6)
C1 H1A 0.9800
C1 H1B 0.9799
C1 H1C 0.9799
C2 C3 1.377(6)
C2 C7 1.433(7)
C3 H3 0.9500
C3 C4 1.401(6)
C4 C5 1.350(7)
C5 H5 0.9500
C5 C6 1.423(6)
C6 C7 1.412(6)
C6 C8 1.435(7)
C8 H8 0.9500
C9 C10 1.373(6)
C9 C18 1.428(6)
C10 H10 0.9500
C10 C11 1.420(7)
C11 C12 1.413(7)
C11 C16 1.423(7)
C12 H12 0.9500
C12 C13 1.371(8)
C13 H13 0.9500
C13 C14 1.370(8)
C14 H14 0.9500
C14 C15 1.348(7)
C15 H15 0.9500
C15 C16 1.420(7)
C16 C17 1.406(7)
C17 H17 0.9500
C17 C18 1.382(7)
C19 H19A 0.9801
C19 H19B 0.9799
C19 H19C 0.9800
C20 C21 1.366(6)
C20 C25 1.431(7)
C21 H21 0.9500
C21 C22 1.396(7)
C22 C23 1.356(7)
C23 H23 0.9500
C23 C24 1.412(6)
C24 C25 1.424(6)
C24 C26 1.424(6)
C26 H26 0.9500
C27 C28 1.361(6)
C27 C36 1.424(6)
C28 H28 0.9500
C28 C29 1.403(7)
C29 C30 1.419(6)
C29 C34 1.421(7)
C30 H30 0.9500
C30 C31 1.365(8)
C31 H31 0.9500
C31 C32 1.373(8)
C32 H32 0.9500
C32 C33 1.360(7)
C33 H33 0.9500
C33 C34 1.415(7)
C34 C35 1.413(6)
C35 H35 0.9500
C35 C36 1.372(7)
N3 H3A 1.0000
N3 C37 1.535(8)
N3 C39 1.493(7)
N3 C41 1.534(8)
C37 H37A 0.9900
C37 H37B 0.9900
C37 C38 1.479(9)
C38 H38A 0.9798
C38 H38B 0.9795
C38 H38C 0.9797
C39 H39A 0.9900
C39 H39B 0.9900
C39 C40 1.561(8)
C40 H40A 0.9801
C40 H40B 0.9800
C40 H40C 0.9798
C41 H41A 0.9900
C41 H41B 0.9900
C41 C42 1.472(9)
C42 H42A 0.9800
C42 H42B 0.9801
C42 H42C 0.9799
O9 H9 1.0264
O9 C44 1.393(7)
C44 H44A 0.9800
C44 H44B 0.9800
C44 H44C 0.9800
O7 H7 0.8400
O7 C43 1.408(8)
C43 H43A 0.9800
C43 H43B 0.9801
C43 H43C 0.9800
O8 H8A 0.8400
O8 C45 1.420(7)
C45 H45A 0.9800
C45 H45B 0.9801
C45 H45C 0.9800

loop_
_geom_torsion_atom_site_label_1
_geom_torsion_atom_site_label_2
_geom_torsion_atom_site_label_3
_geom_torsion_atom_site_label_4
_geom_torsion
Br1 C4 C5 C6 -177.4(4)
Br2 C22 C23 C24 -178.8(4)
Co10 O2 C7 C2 175.1(3)
Co10 O2 C7 C6 -4.8(7)
Co10 O3 C18 C9 -0.8(5)
Co10 O3 C18 C17 -178.1(4)
Co10 O5 C25 C20 169.2(3)
Co10 O5 C25 C24 -12.5(7)
Co10 O6 C36 C27 -3.7(5)
Co10 O6 C36 C35 179.0(4)
Co10 N1 C8 C6 1.6(7)
Co10 N1 C9 C10 173.6(4)
Co10 N1 C9 C18 -5.0(5)
Co10 N2 C26 C24 4.0(6)
Co10 N2 C27 C28 -177.1(4)
Co10 N2 C27 C36 1.8(5)
O1 C2 C3 C4 -179.4(4)
O1 C2 C7 O2 0.9(6)
O1 C2 C7 C6 -179.2(4)
O2 Co10 O5 C25 104.6(4)
O2 Co10 O6 C36 -85.3(3)
O2 Co10 N2 C26 -101.1(4)
O2 Co10 N2 C27 86.8(3)
O3 Co10 O5 C25 -72.3(4)
O3 Co10 O6 C36 91.7(3)
O3 Co10 N2 C26 76.9(4)
O3 Co10 N2 C27 -95.3(3)
O4 C20 C21 C22 176.9(5)
O4 C20 C25 O5 1.8(6)
O4 C20 C25 C24 -176.6(4)
O5 Co10 O2 C7 95.0(3)
O5 Co10 O3 C18 -91.4(3)
O5 Co10 N2 C26 -11.6(4)
O5 Co10 N2 C27 176.3(3)
O6 Co10 O2 C7 -82.2(3)
O6 Co10 O3 C18 85.9(3)
O6 Co10 N2 C26 169.1(4)
O6 Co10 N2 C27 -3.0(3)
N1 Co10 O2 C7 5.5(4)
N1 Co10 O3 C18 -1.8(3)
N1 Co10 O5 C25 -158.7(4)
N1 Co10 O6 C36 178.0(3)
N1 C9 C10 C11 -177.3(5)
N1 C9 C18 O3 3.9(6)
N1 C9 C18 C17 -178.7(4)
N2 Co10 O2 C7 -168.4(4)
N2 Co10 O3 C18 171.9(3)
N2 Co10 O5 C25 15.6(4)
N2 Co10 O6 C36 3.7(3)
N2 C27 C28 C29 -178.7(4)
N2 C27 C36 O6 1.3(6)
N2 C27 C36 C35 178.7(4)
C1 O1 C2 C3 1.6(7)
C1 O1 C2 C7 -176.7(4)
C2 C3 C4 Br1 178.3(4)
C2 C3 C4 C5 -1.1(8)
C3 C2 C7 O2 -177.5(4)
C3 C2 C7 C6 2.4(7)
C3 C4 C5 C6 1.9(8)
C4 C5 C6 C7 -0.6(7)
C4 C5 C6 C8 177.0(4)
C5 C6 C7 O2 178.4(4)
C5 C6 C7 C2 -1.5(7)
C5 C6 C8 N1 -176.6(4)
C7 C2 C3 C4 -1.2(7)
C7 C6 C8 N1 0.9(8)
C8 N1 C9 C10 -0.4(8)
C8 N1 C9 C18 -179.0(4)
C8 C6 C7 O2 0.9(8)
C8 C6 C7 C2 -179.0(4)
C9 N1 C8 C6 174.7(4)
C9 C10 C11 C12 175.9(5)
C9 C10 C11 C16 -3.6(8)
C10 C9 C18 O3 -174.8(4)
C10 C9 C18 C17 2.6(7)
C10 C11 C12 C13 -177.5(5)
C10 C11 C16 C15 179.6(5)
C10 C11 C16 C17 2.2(8)
C11 C12 C13 C14 -1.6(10)
C11 C16 C17 C18 1.6(8)
C12 C11 C16 C15 0.0(8)
C12 C11 C16 C17 -177.3(5)
C12 C13 C14 C15 -0.9(10)
C13 C14 C15 C16 3.0(9)
C14 C15 C16 C11 -2.5(8)
C14 C15 C16 C17 174.7(6)
C15 C16 C17 C18 -175.6(5)
C16 C11 C12 C13 2.0(9)
C16 C17 C18 O3 173.2(5)
C16 C17 C18 C9 -4.1(8)
C18 C9 C10 C11 1.2(7)
C19 O4 C20 C21 5.9(8)
C19 O4 C20 C25 -176.5(5)
C20 C21 C22 Br2 179.5(4)
C20 C21 C22 C23 -0.8(8)
C21 C20 C25 O5 179.4(5)
C21 C20 C25 C24 1.0(7)
C21 C22 C23 C24 1.5(8)
C22 C23 C24 C25 -0.9(7)
C22 C23 C24 C26 179.9(5)
C23 C24 C25 O5 -178.5(4)
C23 C24 C25 C20 -0.3(7)
C23 C24 C26 N2 -176.7(4)
C25 C20 C21 C22 -0.5(8)
C25 C24 C26 N2 4.1(7)
C26 N2 C27 C28 10.8(7)
C26 N2 C27 C36 -170.4(4)
C26 C24 C25 O5 0.6(8)
C26 C24 C25 C20 178.8(4)
C27 N2 C26 C24 175.2(4)
C27 C28 C29 C30 178.9(5)
C27 C28 C29 C34 -0.1(7)
C28 C27 C36 O6 -179.8(4)
C28 C27 C36 C35 -2.4(7)
C28 C29 C30 C31 -176.7(5)
C28 C29 C34 C33 177.9(5)
C28 C29 C34 C35 -2.4(7)
C29 C30 C31 C32 -1.3(9)
C29 C34 C35 C36 2.5(7)
C30 C29 C34 C33 -1.1(7)
C30 C29 C34 C35 178.5(5)
C30 C31 C32 C33 -0.9(9)
C31 C32 C33 C34 2.1(9)
C32 C33 C34 C29 -1.0(8)
C32 C33 C34 C35 179.3(5)
C33 C34 C35 C36 -177.8(5)
C34 C29 C30 C31 2.3(8)
C34 C35 C36 O6 177.1(4)
C34 C35 C36 C27 -0.2(7)
C36 C27 C28 C29 2.6(7)
C37 N3 C39 C40 174.6(5)
C37 N3 C41 C42 -83.9(7)
C39 N3 C37 C38 -64.1(8)
C39 N3 C41 C42 154.0(6)
C41 N3 C37 C38 172.2(6)
C41 N3 C39 C40 -64.3(7)
